data_2225704
loop_
_publ_author_name
'Chen, Li-Zhuang'

_publ_section_title
;
 (<i>E</i>)-1,2-Bis(1-allylbenzimidazol-2-yl)ethene
;
_journal_coeditor_code XU2721
_journal_issue 4
_journal_name_full 'Acta Crystallographica Section E'
_journal_page_first o764
_journal_paper_doi 10.1107/S1600536810007890
_journal_volume 66
_journal_year 2010
_chemical_formula_iupac 'C22 H20 N4'
_chemical_formula_moiety 'C22 H20 N4'
_chemical_formula_sum 'C22 H20 N4'
_chemical_formula_weight 340.42
_chemical_name_systematic
;
(<i>E</i>)-1,2-Bis(1-allylbenzimidazol-2-yl)ethene
;
_space_group_IT_number 14
_symmetry_cell_setting monoclinic
_symmetry_space_group_name_Hall '-P 2yn'
_symmetry_space_group_name_H-M 'P 1 21/n 1'
_atom_sites_solution_hydrogens geom
_atom_sites_solution_primary direct
_atom_sites_solution_secondary difmap
_audit_creation_method SHELXL-97
_cell_angle_alpha 90.00
_cell_angle_beta 106.98(3)
_cell_angle_gamma 90.00
_cell_formula_units_Z 4
_cell_length_a 11.008(2)
_cell_length_b 13.884(3)
_cell_length_c 12.540(3)
_cell_measurement_reflns_used 2460
_cell_measurement_temperature 293(2)
_cell_measurement_theta_max 27.48
_cell_measurement_theta_min 3.27
_cell_volume 1833.0(7)
_computing_cell_refinement 'CrystalClear (Rigaku, 2005)'
_computing_data_collection 'CrystalClear (Rigaku, 2005)'
_computing_data_reduction 'CrystalClear (Rigaku, 2005)'
_computing_molecular_graphics 'ORTEP-3 for Windows (Farrugia, 1997)'
_computing_publication_material 'SHELXL97 (Sheldrick, 2008)'
_computing_structure_refinement 'SHELXL97 (Sheldrick, 2008)'
_computing_structure_solution 'SHELXS97 (Sheldrick, 2008)'
_diffrn_ambient_temperature 293(2)
_diffrn_detector_area_resol_mean 13.6612
_diffrn_measured_fraction_theta_full 0.996
_diffrn_measured_fraction_theta_max 0.996
_diffrn_measurement_device_type 'Rigaku SCXmini'
_diffrn_measurement_method '\w scans'
_diffrn_radiation_monochromator graphite
_diffrn_radiation_source 'fine-focus sealed tube'
_diffrn_radiation_type MoK\a
_diffrn_radiation_wavelength 0.71073
_diffrn_reflns_av_R_equivalents 0.0606
_diffrn_reflns_av_sigmaI/netI 0.0530
_diffrn_reflns_limit_h_max 14
_diffrn_reflns_limit_h_min -14
_diffrn_reflns_limit_k_max 17
_diffrn_reflns_limit_k_min -17
_diffrn_reflns_limit_l_max 15
_diffrn_reflns_limit_l_min -16
_diffrn_reflns_number 18577
_diffrn_reflns_theta_full 27.48
_diffrn_reflns_theta_max 27.48
_diffrn_reflns_theta_min 3.27
_diffrn_standards_number 0
_exptl_absorpt_coefficient_mu 0.075
_exptl_absorpt_correction_type none
_exptl_crystal_colour yellow
_exptl_crystal_density_diffrn 1.233
_exptl_crystal_density_method 'not measured'
_exptl_crystal_description block
_exptl_crystal_F_000 720
_exptl_crystal_size_max 0.30
_exptl_crystal_size_mid 0.25
_exptl_crystal_size_min 0.22
_refine_diff_density_max 0.146
_refine_diff_density_min -0.173
_refine_ls_extinction_method none
_refine_ls_goodness_of_fit_ref 1.027
_refine_ls_hydrogen_treatment constr
_refine_ls_matrix_type full
_refine_ls_number_parameters 254
_refine_ls_number_reflns 4190
_refine_ls_number_restraints 0
_refine_ls_restrained_S_all 1.027
_refine_ls_R_factor_all 0.1090
_refine_ls_R_factor_gt 0.0580
_refine_ls_shift/su_max 0.008
_refine_ls_shift/su_mean 0.001
_refine_ls_structure_factor_coef Fsqd
_refine_ls_weighting_details 'calc w=1/[\s^2^(Fo^2^)+(0.0589P)^2^+0.2641P] where P=(Fo^2^+2Fc^2^)/3'
_refine_ls_weighting_scheme calc
_refine_ls_wR_factor_gt 0.1276
_refine_ls_wR_factor_ref 0.1494
_reflns_number_gt 2460
_reflns_number_total 4190
_reflns_threshold_expression I>2sigma(I)
_cod_data_source_file xu2721.cif
_cod_data_source_block I
_cod_original_cell_volume 1833.2(6)
_cod_original_sg_symbol_H-M 'P 21/n'
_cod_database_code 2225704
_cod_database_fobs_code 2225704

loop_
_symmetry_equiv_pos_as_xyz
'x, y, z'
'-x+1/2, y+1/2, -z+1/2'
'-x, -y, -z'
'x-1/2, -y-1/2, z-1/2'

loop_
_atom_site_type_symbol
_atom_site_label
_atom_site_fract_x
_atom_site_fract_y
_atom_site_fract_z
_atom_site_U_iso_or_equiv
_atom_site_adp_type
_atom_site_calc_flag
_atom_site_refinement_flags
_atom_site_occupancy
_atom_site_disorder_assembly
_atom_site_disorder_group
C C1 0.70227(17) 0.49610(14) 0.68558(15) 0.0475(5) Uani d . 1 . .
C C2 0.7143(2) 0.47856(16) 0.79793(16) 0.0606(6) Uani d . 1 . .
H H2A 0.6965 0.4160 0.8224 0.073 Uiso d R 1 . .
C C3 0.7536(2) 0.5530(2) 0.87212(18) 0.0695(6) Uani d . 1 . .
H H3A 0.7624 0.5425 0.9497 0.083 Uiso d R 1 . .
C C4 0.7819(2) 0.64336(18) 0.83744(18) 0.0667(6) Uani d . 1 . .
H H4A 0.8079 0.6938 0.8917 0.080 Uiso d R 1 . .
C C5 0.77246(18) 0.66223(16) 0.72750(18) 0.0607(6) Uani d . 1 . .
H H5A 0.7930 0.7243 0.7036 0.073 Uiso d R 1 . .
C C6 0.73172(17) 0.58701(14) 0.65273(15) 0.0476(5) Uani d . 1 . .
C C7 0.66687(17) 0.48863(13) 0.50843(15) 0.0463(5) Uani d . 1 . .
C C8 0.63061(18) 0.45683(15) 0.39313(16) 0.0512(5) Uani d . 1 . .
H H8A 0.6325 0.5030 0.3366 0.061 Uiso d R 1 . .
C C9 0.59503(17) 0.36809(14) 0.36025(15) 0.0497(5) Uani d . 1 . .
H H9A 0.5926 0.3208 0.4154 0.060 Uiso d R 1 . .
C C10 0.55903(17) 0.34044(14) 0.24347(15) 0.0455(4) Uani d . 1 . .
C C11 0.48500(17) 0.25237(14) 0.09206(15) 0.0485(5) Uani d . 1 . .
C C12 0.4338(2) 0.18326(17) 0.01055(19) 0.0671(6) Uani d . 1 . .
H H12A 0.4073 0.1210 0.0286 0.081 Uiso d R 1 . .
C C13 0.4604(2) 0.3003(2) -0.12454(19) 0.0736(7) Uani d . 1 . .
H H13A 0.4532 0.3147 -0.2010 0.088 Uiso d R 1 . .
C C14 0.5093(2) 0.36810(17) -0.04472(16) 0.0617(6) Uani d . 1 . .
H H14A 0.5331 0.4308 -0.0640 0.074 Uiso d R 1 . .
C C15 0.52313(17) 0.34327(14) 0.06632(15) 0.0487(5) Uani d . 1 . .
C C16 0.7238(2) 0.66083(15) 0.46662(17) 0.0606(6) Uani d . 1 . .
H H16A 0.7323 0.6351 0.3981 0.073 Uiso d R 1 . .
H H16B 0.7996 0.6964 0.5020 0.073 Uiso d R 1 . .
C C17 0.6124(2) 0.72847(16) 0.44099(16) 0.0595(6) Uani d . 1 . .
H H17A 0.5285 0.7013 0.4194 0.071 Uiso d R 1 . .
C C18 0.6240(3) 0.82080(18) 0.4455(2) 0.0858(8) Uani d . 1 . .
H H18A 0.7070 0.8494 0.4669 0.103 Uiso d R 1 . .
H H18B 0.5499 0.8610 0.4285 0.103 Uiso d R 1 . .
C C19 0.4846(2) 0.17117(16) 0.27155(19) 0.0695(6) Uani d . 1 . .
H H19A 0.4136 0.1329 0.2282 0.083 Uiso calc R 1 A 1
H H19B 0.4661 0.1938 0.3383 0.083 Uiso calc R 1 A 1
C C20 0.6135(9) 0.1094(6) 0.3030(5) 0.0653(18) Uani d P 0.625(16) B 1
H H20A 0.6899 0.1385 0.3413 0.078 Uiso calc PR 0.625(16) B 1
C C21 0.6122(10) 0.0200(6) 0.2758(5) 0.102(3) Uani d P 0.625(16) B 1
H H21A 0.5361 -0.0094 0.2375 0.122 Uiso calc PR 0.625(16) B 1
H H21B 0.6874 -0.0151 0.2945 0.122 Uiso calc PR 0.625(16) B 1
C C20' 0.5505(16) 0.0869(8) 0.2990(8) 0.070(3) Uani d P 0.375(16) B 2
H H20B 0.5114 0.0332 0.3242 0.084 Uiso d PR 0.375(16) B 2
C C21' 0.6665(16) 0.0799(17) 0.2913(11) 0.107(6) Uani d P 0.375(16) B 2
H H21C 0.7040 0.1323 0.2672 0.129 Uiso calc PR 0.375(16) B 2
H H21D 0.7113 0.0225 0.3099 0.129 Uiso calc PR 0.375(16) B 2
C C22 0.4227(2) 0.2096(2) -0.09844(19) 0.0763(7) Uani d . 1 . .
H H22A 0.3871 0.1647 -0.1575 0.092 Uiso d R 1 . .
N N1 0.70924(15) 0.58089(11) 0.53845(13) 0.0495(4) Uani d . 1 . .
N N2 0.66254(15) 0.43508(11) 0.59442(13) 0.0508(4) Uani d . 1 . .
N N3 0.50861(14) 0.25146(11) 0.20645(13) 0.0492(4) Uani d . 1 B .
N N4 0.56959(15) 0.39678(12) 0.16199(13) 0.0519(4) Uani d . 1 . .

loop_
_atom_site_aniso_label
_atom_site_aniso_U_11
_atom_site_aniso_U_22
_atom_site_aniso_U_33
_atom_site_aniso_U_12
_atom_site_aniso_U_13
_atom_site_aniso_U_23
C1 0.0431(10) 0.0553(12) 0.0437(11) 0.0080(9) 0.0123(8) -0.0019(9)
C2 0.0664(14) 0.0683(14) 0.0493(13) 0.0101(11) 0.0202(10) 0.0043(11)
C3 0.0678(15) 0.0964(18) 0.0427(12) 0.0113(13) 0.0139(11) -0.0080(13)
C4 0.0583(13) 0.0808(17) 0.0566(14) -0.0005(12) 0.0097(10) -0.0224(12)
C5 0.0548(13) 0.0643(13) 0.0594(14) -0.0063(11) 0.0113(10) -0.0127(11)
C6 0.0397(10) 0.0556(12) 0.0455(11) 0.0020(9) 0.0092(8) -0.0026(9)
C7 0.0444(10) 0.0472(11) 0.0463(11) 0.0044(9) 0.0115(8) -0.0026(9)
C8 0.0558(12) 0.0531(12) 0.0433(11) 0.0033(9) 0.0123(9) -0.0003(9)
C9 0.0508(11) 0.0540(12) 0.0436(11) 0.0039(9) 0.0124(9) 0.0024(9)
C10 0.0440(10) 0.0477(11) 0.0443(11) 0.0011(9) 0.0121(8) -0.0009(9)
C11 0.0403(10) 0.0591(12) 0.0456(11) -0.0010(9) 0.0117(8) -0.0089(9)
C12 0.0574(13) 0.0779(16) 0.0658(15) -0.0151(12) 0.0176(11) -0.0201(12)
C13 0.0684(15) 0.104(2) 0.0456(13) 0.0098(14) 0.0120(11) -0.0023(13)
C14 0.0674(14) 0.0716(14) 0.0464(13) 0.0084(11) 0.0169(10) 0.0015(11)
C15 0.0464(11) 0.0558(12) 0.0446(11) 0.0046(9) 0.0143(8) -0.0021(9)
C16 0.0659(13) 0.0631(13) 0.0562(13) -0.0127(11) 0.0233(10) -0.0037(11)
C17 0.0653(13) 0.0626(14) 0.0462(12) -0.0072(11) 0.0095(10) 0.0053(10)
C18 0.0754(17) 0.0703(17) 0.103(2) 0.0004(13) 0.0121(14) 0.0072(15)
C19 0.0989(18) 0.0522(13) 0.0654(15) -0.0098(13) 0.0364(13) -0.0003(11)
C20 0.077(5) 0.063(4) 0.061(3) -0.016(3) 0.028(3) 0.015(2)
C21 0.116(6) 0.075(5) 0.112(4) 0.016(4) 0.031(4) -0.003(3)
C20' 0.080(8) 0.054(6) 0.083(5) -0.005(5) 0.037(5) 0.015(4)
C21' 0.095(10) 0.144(17) 0.097(7) 0.021(9) 0.053(7) 0.004(9)
C22 0.0629(15) 0.105(2) 0.0547(15) -0.0058(14) 0.0068(11) -0.0297(14)
N1 0.0527(9) 0.0499(9) 0.0451(10) -0.0033(8) 0.0127(7) -0.0031(8)
N2 0.0559(10) 0.0492(9) 0.0473(10) 0.0033(8) 0.0149(8) -0.0004(8)
N3 0.0505(9) 0.0498(9) 0.0485(10) -0.0029(8) 0.0163(7) -0.0027(7)
N4 0.0586(10) 0.0524(10) 0.0451(10) -0.0021(8) 0.0155(8) -0.0013(8)

loop_
_atom_type_symbol
_atom_type_description
_atom_type_scat_dispersion_real
_atom_type_scat_dispersion_imag
_atom_type_scat_source
C C 0.0033 0.0016 'International Tables Vol C Tables 4.2.6.8 and 6.1.1.4'
H H 0.0000 0.0000 'International Tables Vol C Tables 4.2.6.8 and 6.1.1.4'
N N 0.0061 0.0033 'International Tables Vol C Tables 4.2.6.8 and 6.1.1.4'

loop_
_geom_angle_atom_site_label_1
_geom_angle_atom_site_label_2
_geom_angle_atom_site_label_3
_geom_angle_site_symmetry_1
_geom_angle_site_symmetry_3
_geom_angle
_geom_angle_publ_flag
N2 C1 C6 . . 110.73(16) ?
N2 C1 C2 . . 129.69(19) ?
C6 C1 C2 . . 119.58(19) ?
C3 C2 C1 . . 118.0(2) ?
C3 C2 H2A . . 121.1 ?
C1 C2 H2A . . 120.8 ?
C2 C3 C4 . . 121.4(2) ?
C2 C3 H3A . . 119.3 ?
C4 C3 H3A . . 119.2 ?
C5 C4 C3 . . 121.7(2) ?
C5 C4 H4A . . 119.4 ?
C3 C4 H4A . . 118.9 ?
C4 C5 C6 . . 116.6(2) ?
C4 C5 H5A . . 121.8 ?
C6 C5 H5A . . 121.6 ?
N1 C6 C5 . . 132.12(19) ?
N1 C6 C1 . . 105.28(16) ?
C5 C6 C1 . . 122.59(19) ?
N2 C7 N1 . . 112.96(16) ?
N2 C7 C8 . . 125.19(18) ?
N1 C7 C8 . . 121.85(17) ?
C9 C8 C7 . . 124.36(19) ?
C9 C8 H8A . . 117.4 ?
C7 C8 H8A . . 118.2 ?
C8 C9 C10 . . 121.97(18) ?
C8 C9 H9A . . 118.8 ?
C10 C9 H9A . . 119.3 ?
N4 C10 N3 . . 112.87(16) ?
N4 C10 C9 . . 124.38(17) ?
N3 C10 C9 . . 122.75(17) ?
N3 C11 C12 . . 131.9(2) ?
N3 C11 C15 . . 105.67(16) ?
C12 C11 C15 . . 122.43(19) ?
C22 C12 C11 . . 116.2(2) ?
C22 C12 H12A . . 121.7 ?
C11 C12 H12A . . 122.1 ?
C14 C13 C22 . . 122.1(2) ?
C14 C13 H13A . . 119.2 ?
C22 C13 H13A . . 118.7 ?
C13 C14 C15 . . 117.7(2) ?
C13 C14 H14A . . 121.3 ?
C15 C14 H14A . . 121.0 ?
N4 C15 C11 . . 110.26(16) ?
N4 C15 C14 . . 129.74(19) ?
C11 C15 C14 . . 119.99(18) ?
N1 C16 C17 . . 112.04(17) ?
N1 C16 H16A . . 108.9 ?
C17 C16 H16A . . 109.1 ?
N1 C16 H16B . . 109.9 ?
C17 C16 H16B . . 108.8 ?
H16A C16 H16B . . 107.9 ?
C18 C17 C16 . . 123.2(2) ?
C18 C17 H17A . . 118.6 ?
C16 C17 H17A . . 118.2 ?
C17 C18 H18A . . 119.9 ?
C17 C18 H18B . . 120.1 ?
H18A C18 H18B . . 120.0 ?
C20' C19 N3 . . 129.0(7) ?
C20' C19 C20 . . 27.7(5) ?
N3 C19 C20 . . 104.8(3) ?
C20' C19 H19A . . 87.3 ?
N3 C19 H19A . . 110.8 ?
C20 C19 H19A . . 110.8 ?
C20' C19 H19B . . 106.9 ?
N3 C19 H19B . . 110.8 ?
C20 C19 H19B . . 110.8 ?
H19A C19 H19B . . 108.9 ?
C21 C20 C19 . . 120.7(10) ?
C21 C20 H20A . . 119.7 ?
C19 C20 H20A . . 119.7 ?
C20 C21 H21A . . 120.0 ?
C20 C21 H21B . . 120.0 ?
H21A C21 H21B . . 120.0 ?
C20 C21 H20B . . 73.3 ?
H21A C21 H20B . . 65.1 ?
H21B C21 H20B . . 135.0 ?
C21' C20' C19 . . 120.1(19) ?
C21' C20' H20B . . 120.5 ?
C19 C20' H20B . . 119.5 ?
C20' C21' H21C . . 120.0 ?
C20' C21' H21D . . 120.0 ?
H21C C21' H21D . . 120.0 ?
C12 C22 C13 . . 121.5(2) ?
C12 C22 H22A . . 119.3 ?
C13 C22 H22A . . 119.2 ?
C7 N1 C6 . . 106.49(15) ?
C7 N1 C16 . . 128.65(16) ?
C6 N1 C16 . . 124.80(15) ?
C7 N2 C1 . . 104.53(16) ?
C10 N3 C11 . . 106.07(15) ?
C10 N3 C19 . . 128.38(17) ?
C11 N3 C19 . . 125.55(17) ?
C10 N4 C15 . . 105.12(16) ?

loop_
_geom_bond_atom_site_label_1
_geom_bond_atom_site_label_2
_geom_bond_site_symmetry_2
_geom_bond_distance
_geom_bond_publ_flag
C1 N2 . 1.387(2) ?
C1 C6 . 1.395(3) ?
C1 C2 . 1.398(3) ?
C2 C3 . 1.373(3) ?
C2 H2A . 0.9600 ?
C3 C4 . 1.392(3) ?
C3 H3A . 0.9601 ?
C4 C5 . 1.377(3) ?
C4 H4A . 0.9601 ?
C5 C6 . 1.388(3) ?
C5 H5A . 0.9600 ?
C6 N1 . 1.384(2) ?
C7 N2 . 1.322(2) ?
C7 N1 . 1.378(2) ?
C7 C8 . 1.452(3) ?
C8 C9 . 1.322(3) ?
C8 H8A . 0.9601 ?
C9 C10 . 1.453(3) ?
C9 H9A . 0.9598 ?
C10 N4 . 1.319(2) ?
C10 N3 . 1.378(2) ?
C11 N3 . 1.381(2) ?
C11 C12 . 1.395(3) ?
C11 C15 . 1.397(3) ?
C12 C22 . 1.385(3) ?
C12 H12A . 0.9600 ?
C13 C14 . 1.365(3) ?
C13 C22 . 1.395(3) ?
C13 H13A . 0.9600 ?
C14 C15 . 1.399(3) ?
C14 H14A . 0.9599 ?
C15 N4 . 1.377(2) ?
C16 N1 . 1.467(2) ?
C16 C17 . 1.503(3) ?
C16 H16A . 0.9599 ?
C16 H16B . 0.9600 ?
C17 C18 . 1.288(3) ?
C17 H17A . 0.9601 ?
C18 H18A . 0.9598 ?
C18 H18B . 0.9600 ?
C19 C20' . 1.367(10) ?
C19 N3 . 1.451(2) ?
C19 C20 . 1.605(8) ?
C19 H19A . 0.9700 ?
C19 H19B . 0.9700 ?
C20 C21 . 1.286(14) ?
C20 H20A . 0.9300 ?
C21 H21A . 0.9300 ?
C21 H21B . 0.9300 ?
C20' C21' . 1.31(3) ?
C20' H20B . 0.9601 ?
C21' H21C . 0.9300 ?
C21' H21D . 0.9300 ?
C22 H22A . 0.9602 ?
